data_4323429
loop_
_publ_author_name
'Ren-Gen Xiong'
'Jing-Lin Zuo'
'Xiao-Zeng You'

_publ_section_title
;
 A Novel Dimeric Zinc Complex:
 Bis{\m-[(dimercaptomethylene)propanedinitrilato
 -S,S']}tetrakis(4-methylpyridine)dizinc(II)-Chloroform
;
_journal_name_full 'Inorganic Chemistry'
_journal_page_first 2472
_journal_page_last 2474
_journal_paper_doi 10.1021/ic951029k
_journal_volume 36
_journal_year 1997
_chemical_formula_moiety 'C33 H29 Cl3 N8 S8 Zn2 '
_chemical_formula_sum 'C33 H29 Cl3 N8 S4 Zn2'
_chemical_formula_weight 903.00
_space_group_IT_number 13
_symmetry_cell_setting monoclinic
_symmetry_Int_Tables_number 13
_symmetry_space_group_name_Hall '-P 2yc'
_symmetry_space_group_name_H-M 'P 1 2/c 1'
_audit_creation_date 'Thu Feb 17  1997'
_audit_creation_method 'from TEXRAY.INF file'
_cell_angle_alpha 90
_cell_angle_beta 93.93(1)
_cell_angle_gamma 90
_cell_formula_units_Z 2
_cell_length_a 13.372(2)
_cell_length_b 9.198(3)
_cell_length_c 16.872(2)
_cell_measurement_reflns_used 25
_cell_measurement_temperature 296
_cell_measurement_theta_max 14.93
_cell_measurement_theta_min 13.58
_cell_volume 2070.3(8)
_computing_cell_refinement CAD4/PC
_computing_data_collection CAD4/PC
_computing_data_reduction teXsan
_computing_publication_material teXsan
_computing_structure_refinement teXsan
_computing_structure_solution SIR-92
_diffrn_ambient_temperature 296
_diffrn_measurement_device CAD4
_diffrn_measurement_method 'omega/2-theta scans'
_diffrn_radiation_monochromator graphite
_diffrn_radiation_source 'X-ray tube'
_diffrn_radiation_type MoKalpha
_diffrn_radiation_wavelength 0.71069
_diffrn_reflns_av_R_equivalents 0.027
_diffrn_reflns_limit_h_max 15
_diffrn_reflns_limit_h_min 0
_diffrn_reflns_limit_k_max 0
_diffrn_reflns_limit_k_min -10
_diffrn_reflns_limit_l_max 20
_diffrn_reflns_limit_l_min -20
_diffrn_reflns_number 3966
_diffrn_reflns_theta_max 24.97
_diffrn_reflns_theta_min 2.0
_diffrn_standards_decay_% 0.00
_diffrn_standards_interval_count 300
_diffrn_standards_number 3
_exptl_absorpt_coefficient_mu 1.61
_exptl_absorpt_correction_type none
_exptl_crystal_colour colorless
_exptl_crystal_density_diffrn 1.45
_exptl_crystal_description needle
_exptl_crystal_F_000 916.00
_exptl_crystal_size_max 0.20
_exptl_crystal_size_mid 0.20
_exptl_crystal_size_min 0.18
_refine_diff_density_max 0.70
_refine_diff_density_min -0.80
_refine_ls_extinction_method none
_refine_ls_goodness_of_fit_obs 1.56
_refine_ls_hydrogen_treatment noref
_refine_ls_matrix_type full
_refine_ls_number_parameters 226
_refine_ls_number_reflns 2842
_refine_ls_number_restraints 0
_refine_ls_R_factor_obs 0.045
_refine_ls_shift/esd_max 0.36
_refine_ls_structure_factor_coef F
_refine_ls_weighting_scheme sigma
_refine_ls_wR_factor_obs 0.060
_reflns_number_observed 2842
_reflns_number_total 3924
_reflns_observed_criterion 3sigma(I)
_cod_data_source_file ic951029k.cif
_cod_data_source_block ic951029k.cif
_cod_original_cell_volume 2070.4(7)
_cod_original_formula_sum 'C33 H29 Cl3 N8 S4 Zn2 '
_cod_database_code 4323429

loop_
_symmetry_equiv_pos_as_xyz
'   x,   y,   z'
'   -x,   y,   0.5-z'
'   -x,   -y,   -z'
'   x,   -y,   0.5+z'

loop_
_atom_site_aniso_label
_atom_site_aniso_U_11
_atom_site_aniso_U_22
_atom_site_aniso_U_33
_atom_site_aniso_U_12
_atom_site_aniso_U_13
_atom_site_aniso_U_23
Zn 0.0533(3) 0.0489(3) 0.0441(3) -0.0007(2) 0.0039(2) -0.0025(2)
S(1) 0.0528(6) 0.0521(7) 0.0552(6) -0.0019(5) 0.0084(5) 0.0028(5)
S(2) 0.0679(8) 0.0476(6) 0.0648(7) 0.0044(6) -0.0129(6) -0.0069(5)
N(1) 0.064(3) 0.135(5) 0.085(3) 0.005(3) -0.011(2) -0.042(3)
N(2) 0.079(4) 0.104(4) 0.163(6) 0.020(3) 0.001(4) -0.061(4)
N(3) 0.061(2) 0.052(2) 0.041(2) -0.002(2) 0.004(2) -0.003(2)
N(4) 0.056(2) 0.051(2) 0.047(2) -0.003(2) 0.006(2) 0.003(2)
C(1) 0.056(3) 0.042(2) 0.047(2) -0.001(2) 0.005(2) 0.010(2)
C(2) 0.053(3) 0.052(3) 0.055(3) 0.000(2) 0.001(2) 0.002(2)
C(3) 0.053(3) 0.073(3) 0.063(3) 0.004(2) 0.002(2) -0.004(3)
C(4) 0.058(3) 0.067(3) 0.093(4) 0.003(3) -0.006(3) -0.017(3)
C(12) 0.093(4) 0.052(3) 0.046(2) -0.011(3) -0.004(2) 0.005(2)
C(13) 0.101(4) 0.048(3) 0.060(3) -0.012(3) 0.007(3) 0.000(2)
C(14) 0.082(3) 0.056(3) 0.050(3) -0.013(3) 0.010(2) -0.010(2)
C(15) 0.103(4) 0.068(3) 0.046(3) 0.008(3) -0.007(3) -0.005(2)
C(16) 0.098(4) 0.049(3) 0.052(3) 0.007(3) -0.005(3) -0.004(2)
C(17) 0.137(6) 0.078(4) 0.064(3) -0.018(4) 0.008(3) -0.020(3)
C(22) 0.061(3) 0.074(3) 0.067(3) -0.017(3) 0.005(2) -0.016(3)
C(23) 0.057(3) 0.099(4) 0.092(4) -0.026(3) 0.006(3) -0.021(3)
C(24) 0.052(3) 0.083(4) 0.075(3) -0.008(3) 0.014(2) -0.001(3)
C(25) 0.064(3) 0.075(3) 0.056(3) -0.001(3) 0.012(2) -0.007(2)
C(26) 0.057(3) 0.061(3) 0.053(2) -0.007(2) 0.003(2) -0.005(2)
C(27) 0.074(4) 0.163(7) 0.136(6) -0.011(5) 0.038(4) -0.029(5)

loop_
_atom_site_label
_atom_site_fract_x
_atom_site_fract_y
_atom_site_fract_z
_atom_site_U_iso_or_equiv
Zn 0.08386(4) 0.16159(5) 0.06124(3) 3.85(2)
S(1) 0.03430(8) -0.0595(1) 0.11149(6) 4.20(5)
S(2) 0.0539(1) -0.2935(1) -0.01026(7) 4.81(5)
N(1) 0.2941(4) -0.0594(6) 0.2023(3) 7.5(3)
N(2) 0.3219(4) -0.3771(7) 0.0176(4) 9.1(3)
C(1) 0.1082(3) -0.1839(4) 0.0636(2) 3.8(2)
C(2) 0.2067(3) -0.2010(5) 0.0874(3) 4.2(2)
C(3) 0.2540(4) -0.1217(6) 0.1518(3) 5.0(2)
C(4) 0.2701(4) -0.3006(6) 0.0480(4) 5.8(3)
N(3) 0.1197(3) 0.2952(4) 0.1583(2) 4.0(2)
C(12) 0.1069(4) 0.4394(5) 0.1522(2) 5.1(2)
C(13) 0.1227(4) 0.5314(5) 0.2149(3) 5.5(2)
C(14) 0.1546(4) 0.4803(5) 0.2883(3) 4.9(2)
C(15) 0.1670(5) 0.3329(6) 0.2950(3) 5.8(3)
C(16) 0.1483(4) 0.2437(5) 0.2299(3) 5.3(2)
C(17) 0.1740(5) 0.5820(7) 0.3584(3) 7.3(3)
N(4) 0.2138(3) 0.1494(4) 0.0054(2) 4.0(2)
C(22) 0.2916(4) 0.2350(6) 0.0253(3) 5.3(2)
C(23) 0.3796(4) 0.2279(7) -0.0111(4) 6.5(3)
C(24) 0.3912(4) 0.1282(6) -0.0711(3) 5.5(2)
C(25) 0.3108(4) 0.0404(6) -0.0914(3) 5.1(2)
C(26) 0.2247(3) 0.0528(5) -0.0529(3) 4.5(2)
C(27) 0.4870(5) 0.115(1) -0.1127(5) 9.7(4)
Cl(1) 0.5780(7) 0.473(1) 0.3090(6) 19.3(3)
Cl(2) 0.4386(6) 0.244(1) 0.2431(6) 19.2(3)
Cl(3) 0.560(1) 0.409(1) 0.1525(7) 16.8(4)
Cl(3') 0.399(2) 0.545(2) 0.245(1) 17.5(6)
C(5) 0.5 0.407(4) 0.25 23.8(9)

loop_
_geom_angle_atom_site_label_1
_geom_angle_atom_site_label_2
_geom_angle_atom_site_label_3
_geom_angle
N(3) Zn N(4) 103.8(1)
S(1) Zn S(2)* 110.80(5)
S(2)* Zn N(3) 96.7(1)
S(2)* Zn N(4) 122.6(1)
S(1) Zn N(3) 106.7(1)
S(1) Zn N(4) 113.3(1)
C(1) S(1) Zn 102.8(1)
C(1)* S(2)* Zn 104.3(2)
S(1) C(1) S(2) 119.5(3)
S(1) C(1) C(2) 120.5(3)
S(2) C(1) C(2) 119.8(3)
C(1) C(2) C(3) 122.5(4)
C(1) C(2) C(4) 121.8(4)
C(3) C(2) C(4) 115.7(4)
N(1) C(3) C(2) 178.1(5)
N(2) C(4) C(2) 178.4(6)
C(16) N(3) C(12) 116.8(4)
C(16) N(3) Zn 122.8(3)
C(12) N(3) Zn 120.2(3)
N(3) C(12) C(13) 123.0(4)
C(12) C(13) C(14) 120.9(4)
C(13) C(14) C(15) 116.4(4)
C(13) C(14) C(17) 121.4(5)
C(15) C(14) C(17) 122.2(5)
C(14) C(15) C(16) 120.6(4)
N(3) C(16) C(15) 122.4(4)
C(22) N(4) C(26) 117.0(4)
C(22) N(4) Zn 122.0(3)
C(26) N(4) Zn 121.0(3)
N(4) C(22) C(23) 122.8(5)
C(22) C(23) C(24) 120.3(5)
C(23) C(24) C(25) 116.7(4)
C(25) C(24) C(27) 121.0(5)
C(23) C(24) C(27) 122.4(5)
C(24) C(25) C(26) 120.4(5)
N(4) C(26) C(25) 122.9(4)
Cl(1) C(5) Cl(2) 135(2)
Cl(1) C(5) Cl(3') 103(2)
Cl(1) C(5) Cl(3) 104.7(8)
Cl(2) C(5) Cl(3') 104.6(8)
Cl(2) C(5) Cl(3) 100(1)

loop_
_geom_bond_atom_site_label_1
_geom_bond_atom_site_label_2
_geom_bond_distance
Zn N(3) 2.077(3)
Zn N(4) 2.035(4)
Zn S(1) 2.317(1)
Zn S(2)* 2.321(1)
S(1) C(1) 1.746(4)
S(2) C(1) 1.724(4)
N(1) C(3) 1.131(6)
N(2) C(4) 1.133(7)
C(1) C(2) 1.359(6)
C(2) C(3) 1.421(7)
C(2) C(4) 1.442(7)
N(3) C(16) 1.329(6)
N(3) C(12) 1.341(6)
C(12) C(13) 1.359(6)
C(13) C(14) 1.366(7)
C(14) C(15) 1.370(7)
C(14) C(17) 1.515(7)
C(15) C(16) 1.380(7)
N(4) C(22) 1.329(6)
N(4) C(26) 1.341(5)
C(22) C(23) 1.366(7)
C(23) C(24) 1.381(8)
C(24) C(25) 1.369(7)
C(24) C(27) 1.508(8)
C(25) C(26) 1.364(6)
Cl(1) C(5) 1.52(1)
Cl(2) C(5) 1.71(3)
Cl(3) C(5) 1.88(1)
Cl(3') C(5) 1.85(3)
